data_2017528
loop_
_publ_author_name
'Rychlewska, Urszula'
'Warzajtis, Beata'
'Glisic, Biljana D.'
'Rajkovic, Snezana'
'Djuran, Milo\<s'

_publ_section_title
;
 Crystallographic evidence of Gly-<small>D</small>,<small>L</small>-Met
 oxidation to its sulfoxide in the presence of gold(III): solid
 solution of the racemic mixture of two diastereoisomers
;
_journal_coeditor_code SQ3231
_journal_issue 2
_journal_name_full 'Acta Crystallographica Section C'
_journal_page_first m51
_journal_page_last m54
_journal_paper_doi 10.1107/S0108270110001666
_journal_volume 66
_journal_year 2010
_chemical_formula_iupac '(C7 H15 N2 O4 S) [Au Cl4]'
_chemical_formula_moiety 'C7 H15 N2 O4 S + , Au Cl4 -'
_chemical_formula_sum 'C7 H15 Au Cl4 N2 O4 S'
_chemical_formula_weight 562.04
_chemical_name_common
;
glycyl-methionine sulfoxide hydrogen tetrachloroaurate
;
_chemical_name_systematic
;({(1<i>S</i>,<i>R</i>)-1-carboxy-3-[(<i>R</i>,<i>S</i>)-methylsulfinyl]propyl}aminocarbonyl)methanaminium
 tetrachloridoaurate(III)
;
_space_group_IT_number 2
_symmetry_cell_setting triclinic
_symmetry_space_group_name_Hall '-P 1'
_symmetry_space_group_name_H-M 'P -1'
_atom_sites_solution_hydrogens geom
_atom_sites_solution_primary direct
_atom_sites_solution_secondary difmap
_audit_creation_method SHELXL97
_cell_angle_alpha 95.281(4)
_cell_angle_beta 107.222(6)
_cell_angle_gamma 92.001(4)
_cell_formula_units_Z 2
_cell_length_a 7.6250(5)
_cell_length_b 10.2576(4)
_cell_length_c 10.7160(7)
_cell_measurement_reflns_used 10055
_cell_measurement_temperature 130(2)
_cell_measurement_theta_max 27.5526
_cell_measurement_theta_min 1.9820
_cell_volume 795.46(8)
_computing_cell_refinement 'CrysAlis RED (Oxford Diffraction, 2007)'
_computing_data_collection 'CrysAlis CCD (Oxford Diffraction, 2007)'
_computing_data_reduction 'CrysAlis RED (Oxford Diffraction, 2007)'
_computing_molecular_graphics
;
Stereochemical Workstation Operation Manual (Siemens, 1989) and
Mercury (Bruno <i>et al.</i>,  2002)
;
_computing_publication_material 'SHELXL97 (Sheldrick, 2008)'
_computing_structure_refinement 'SHELXL97 (Sheldrick, 2008)'
_computing_structure_solution 'SHELXS86 (Sheldrick, 2008)'
_diffrn_ambient_temperature 130(2)
_diffrn_measured_fraction_theta_full 0.982
_diffrn_measured_fraction_theta_max 0.982
_diffrn_measurement_device_type 'Kuma KM-4 CCD \k-geometry'
_diffrn_measurement_method \w
_diffrn_radiation_monochromator graphite
_diffrn_radiation_source 'fine-focus sealed tube'
_diffrn_radiation_type MoK\a
_diffrn_radiation_wavelength 0.71073
_diffrn_reflns_av_R_equivalents 0.0153
_diffrn_reflns_av_sigmaI/netI 0.0147
_diffrn_reflns_limit_h_max 9
_diffrn_reflns_limit_h_min -9
_diffrn_reflns_limit_k_max 12
_diffrn_reflns_limit_k_min -12
_diffrn_reflns_limit_l_max 12
_diffrn_reflns_limit_l_min -12
_diffrn_reflns_number 5656
_diffrn_reflns_theta_full 25.02
_diffrn_reflns_theta_max 25.02
_diffrn_reflns_theta_min 2.67
_diffrn_standards_interval_count 50
_diffrn_standards_number 2
_exptl_absorpt_coefficient_mu 10.058
_exptl_absorpt_correction_T_max 1.00000
_exptl_absorpt_correction_T_min 0.09162
_exptl_absorpt_correction_type multi-scan
_exptl_absorpt_process_details '(CrysAlis RED; Oxford Diffraction, 2007)'
_exptl_crystal_colour yellow
_exptl_crystal_density_diffrn 2.347
_exptl_crystal_density_method 'not measured'
_exptl_crystal_description plate
_exptl_crystal_F_000 532
_exptl_crystal_size_max 0.30
_exptl_crystal_size_mid 0.20
_exptl_crystal_size_min 0.03
_refine_diff_density_max 0.534
_refine_diff_density_min -0.909
_refine_ls_extinction_method none
_refine_ls_goodness_of_fit_ref 1.118
_refine_ls_hydrogen_treatment constr
_refine_ls_matrix_type full
_refine_ls_number_parameters 201
_refine_ls_number_reflns 2756
_refine_ls_number_restraints 34
_refine_ls_restrained_S_all 1.229
_refine_ls_R_factor_all 0.0168
_refine_ls_R_factor_gt 0.0159
_refine_ls_shift/su_max 0.002
_refine_ls_shift/su_mean 0.000
_refine_ls_structure_factor_coef Fsqd
_refine_ls_weighting_details 'calc w = 1/[\s^2^(Fo^2^)+(0.0223P)^2^+1.1866P] where P=(Fo^2^+2Fc^2^)/3'
_refine_ls_weighting_scheme calc
_refine_ls_wR_factor_gt 0.0411
_refine_ls_wR_factor_ref 0.0415
_reflns_number_gt 2650
_reflns_number_total 2756
_reflns_threshold_expression I>2\s(I)
_cod_data_source_file sq3231.cif
_cod_data_source_block I
_cod_database_code 2017528
_cod_database_fobs_code 2017528

loop_
_symmetry_equiv_pos_as_xyz
'x, y, z'
'-x, -y, -z'

loop_
_atom_site_type_symbol
_atom_site_label
_atom_site_fract_x
_atom_site_fract_y
_atom_site_fract_z
_atom_site_U_iso_or_equiv
_atom_site_adp_type
_atom_site_calc_flag
_atom_site_refinement_flags
_atom_site_occupancy
_atom_site_disorder_assembly
_atom_site_disorder_group
Au Au1 0.437403(18) 0.679448(13) 0.032005(13) 0.01635(6) Uani d . 1 . .
Cl Cl1 0.15424(14) 0.72917(11) 0.04329(11) 0.0290(2) Uani d . 1 . .
Cl Cl2 0.33202(13) 0.67455(10) -0.19127(9) 0.0237(2) Uani d . 1 . .
Cl Cl3 0.54176(14) 0.68106(12) 0.25560(10) 0.0295(2) Uani d . 1 . .
Cl Cl4 0.72384(13) 0.63911(10) 0.01723(9) 0.0230(2) Uani d . 1 . .
N N1 -0.0180(5) 0.5924(3) 0.3259(3) 0.0240(7) Uani d . 1 . .
H H11N -0.1338 0.5533 0.2946 0.036 Uiso calc R 1 . .
H H12N -0.0183 0.6750 0.3013 0.036 Uiso calc R 1 . .
H H13N 0.0206 0.5965 0.4152 0.036 Uiso calc R 1 . .
C C1 0.1080(6) 0.5151(4) 0.2717(4) 0.0232(9) Uani d . 1 . .
H H11 0.2179 0.5714 0.2754 0.028 Uiso calc R 1 . .
H H12 0.0453 0.4826 0.1786 0.028 Uiso calc R 1 . .
C C2 0.1663(5) 0.3999(4) 0.3504(4) 0.0223(9) Uani d . 1 A .
O O2 0.0941(4) 0.3706(3) 0.4326(3) 0.0311(7) Uani d D 1 . .
N N2 0.2970(5) 0.3336(4) 0.3197(4) 0.0281(8) Uani d D 1 . .
H H2N 0.3459 0.3624 0.2618 0.034 Uiso d R 1 A .
C C4 0.5671(6) 0.2324(5) 0.4509(4) 0.0289(10) Uani d D 1 . .
O O3 0.6539(4) 0.3361(3) 0.4829(3) 0.0316(7) Uani d D 1 A .
O O4 0.6382(5) 0.1179(4) 0.4763(4) 0.0488(10) Uani d D 1 A .
H H4O 0.7405 0.1305 0.5347 0.073 Uiso calc R 1 . .
C C3 0.3608(7) 0.2124(6) 0.3737(5) 0.0225(13) Uani d PD 0.77 A 1
H H3A 0.2944 0.1968 0.4392 0.027 Uiso calc PR 0.77 A 1
C C5 0.3143(8) 0.0920(6) 0.2721(6) 0.0273(13) Uani d PD 0.77 A 1
H H51 0.3651 0.0148 0.3159 0.033 Uiso calc PR 0.77 A 1
H H52 0.3756 0.1052 0.2043 0.033 Uiso calc PR 0.77 A 1
C C6 0.1082(7) 0.0624(5) 0.2045(5) 0.0277(12) Uani d PD 0.77 A 1
H H61 0.0907 -0.0071 0.1305 0.033 Uiso calc PR 0.77 A 1
H H62 0.0546 0.1421 0.1676 0.033 Uiso calc PR 0.77 A 1
S S1 -0.01353(19) 0.00961(14) 0.31427(15) 0.0289(3) Uani d PD 0.77 A 1
C C7 -0.2359(9) -0.0187(7) 0.1908(8) 0.0343(19) Uani d PD 0.77 A 1
H H71 -0.2276 -0.0839 0.1203 0.051 Uiso calc PR 0.77 A 1
H H72 -0.2739 0.0637 0.1545 0.051 Uiso calc PR 0.77 A 1
H H73 -0.3267 -0.0513 0.2308 0.051 Uiso calc PR 0.77 A 1
O O7 0.0469(10) -0.1271(5) 0.3446(6) 0.0315(16) Uani d PD 0.77 A 1
C C3' 0.3536(16) 0.2337(15) 0.405(2) 0.037(3) Uiso d PD 0.23 A 2
H H3A' 0.3008 0.2409 0.4799 0.044 Uiso calc PR 0.23 A 2
C C5' 0.285(2) 0.1020(15) 0.311(2) 0.037(3) Uiso d PD 0.23 A 2
H H51' 0.3218 0.1028 0.2299 0.044 Uiso calc PR 0.23 A 2
H H52' 0.3323 0.0247 0.3556 0.044 Uiso calc PR 0.23 A 2
S S1' -0.0288(7) -0.0543(4) 0.2123(5) 0.0352(12) Uani d PD 0.23 A 2
C C6' 0.077(2) 0.1027(15) 0.280(2) 0.037(3) Uiso d PD 0.23 A 2
H H61' 0.0293 0.1676 0.2178 0.044 Uiso calc PR 0.23 A 2
H H62' 0.0456 0.1291 0.3622 0.044 Uiso calc PR 0.23 A 2
C C7' -0.261(2) -0.023(3) 0.222(3) 0.037(3) Uiso d PD 0.23 A 2
H H71' -0.3507 -0.0873 0.1604 0.055 Uiso calc PR 0.23 A 2
H H72' -0.2903 0.0656 0.1995 0.055 Uiso calc PR 0.23 A 2
H H73' -0.2648 -0.0311 0.3117 0.055 Uiso calc PR 0.23 A 2
O O7' 0.042(4) -0.147(2) 0.316(3) 0.037(3) Uiso d PD 0.23 A 2

loop_
_atom_site_aniso_label
_atom_site_aniso_U_11
_atom_site_aniso_U_22
_atom_site_aniso_U_33
_atom_site_aniso_U_12
_atom_site_aniso_U_13
_atom_site_aniso_U_23
Au1 0.01414(9) 0.02028(9) 0.01630(9) 0.00131(5) 0.00643(6) 0.00419(6)
Cl1 0.0208(5) 0.0402(6) 0.0323(6) 0.0109(4) 0.0141(4) 0.0128(4)
Cl2 0.0233(5) 0.0310(5) 0.0172(5) 0.0008(4) 0.0055(4) 0.0067(4)
Cl3 0.0230(5) 0.0501(6) 0.0168(5) 0.0015(5) 0.0077(4) 0.0045(4)
Cl4 0.0157(4) 0.0340(5) 0.0215(5) 0.0033(4) 0.0082(4) 0.0047(4)
N1 0.0201(17) 0.0315(19) 0.0221(18) 0.0035(14) 0.0067(14) 0.0092(14)
C1 0.019(2) 0.035(2) 0.018(2) 0.0044(17) 0.0070(16) 0.0099(17)
C2 0.0151(18) 0.035(2) 0.0166(19) 0.0014(17) 0.0025(16) 0.0073(17)
O2 0.0296(16) 0.0437(18) 0.0274(16) 0.0093(14) 0.0149(14) 0.0183(14)
N2 0.0223(18) 0.041(2) 0.0273(19) 0.0088(16) 0.0123(15) 0.0164(16)
C4 0.023(2) 0.044(3) 0.023(2) 0.013(2) 0.0083(18) 0.0120(19)
O3 0.0322(17) 0.0379(18) 0.0215(16) 0.0053(14) 0.0028(13) 0.0029(13)
O4 0.0273(18) 0.047(2) 0.064(3) 0.0046(16) -0.0037(17) 0.0206(19)
C3 0.017(3) 0.038(3) 0.019(3) 0.012(2) 0.012(2) 0.012(2)
C5 0.026(3) 0.034(3) 0.026(3) 0.004(2) 0.012(2) 0.012(2)
C6 0.034(3) 0.025(3) 0.024(3) 0.004(2) 0.007(2) 0.008(2)
S1 0.0245(7) 0.0255(7) 0.0352(8) 0.0044(5) 0.0067(6) 0.0021(6)
C7 0.024(3) 0.024(3) 0.052(6) 0.000(2) 0.006(3) 0.010(3)
O7 0.028(2) 0.030(3) 0.037(4) 0.012(2) 0.005(3) 0.014(3)
S1' 0.039(3) 0.018(2) 0.032(3) 0.0110(19) -0.014(2) -0.0064(19)

loop_
_atom_type_symbol
_atom_type_description
_atom_type_scat_dispersion_real
_atom_type_scat_dispersion_imag
_atom_type_scat_source
C C 0.0033 0.0016 'International Tables Vol C Tables 4.2.6.8 and 6.1.1.4'
H H 0.0000 0.0000 'International Tables Vol C Tables 4.2.6.8 and 6.1.1.4'
N N 0.0061 0.0033 'International Tables Vol C Tables 4.2.6.8 and 6.1.1.4'
O O 0.0106 0.0060 'International Tables Vol C Tables 4.2.6.8 and 6.1.1.4'
Cl Cl 0.1484 0.1585 'International Tables Vol C Tables 4.2.6.8 and 6.1.1.4'
Au Au -2.0133 8.8022 'International Tables Vol C Tables 4.2.6.8 and 6.1.1.4'
S S 0.1246 0.1234 'International Tables Vol C Tables 4.2.6.8 and 6.1.1.4'

loop_
_geom_angle_atom_site_label_1
_geom_angle_atom_site_label_2
_geom_angle_atom_site_label_3
_geom_angle_site_symmetry_1
_geom_angle_site_symmetry_3
_geom_angle
_geom_angle_publ_flag
Cl1 Au1 Cl2 . . 89.53(4) ?
Cl1 Au1 Cl4 . . 177.23(4) ?
Cl2 Au1 Cl4 . . 89.40(4) ?
Cl1 Au1 Cl3 . . 90.47(4) ?
Cl2 Au1 Cl3 . . 179.14(4) ?
Cl4 Au1 Cl3 . . 90.64(4) ?
C1 N1 H11N . . 109.5 ?
C1 N1 H12N . . 109.5 ?
H11N N1 H12N . . 109.5 ?
C1 N1 H13N . . 109.5 ?
H11N N1 H13N . . 109.5 ?
H12N N1 H13N . . 109.5 ?
N1 C1 C2 . . 109.9(3) ?
N1 C1 H11 . . 109.7 ?
C2 C1 H11 . . 109.7 ?
N1 C1 H12 . . 109.7 ?
C2 C1 H12 . . 109.7 ?
H11 C1 H12 . . 108.2 ?
O2 C2 N2 . . 123.9(4) ?
O2 C2 C1 . . 121.7(4) ?
N2 C2 C1 . . 114.4(3) ?
C2 N2 C3' . . 110.8(8) ?
C2 N2 C3 . . 123.5(4) ?
C2 N2 H2N . . 118.8 ?
C3' N2 H2N . . 129.8 ?
C3 N2 H2N . . 117.7 ?
O3 C4 O4 . . 123.9(4) ?
O3 C4 C3 . . 125.4(4) ?
O4 C4 C3 . . 110.7(4) ?
O3 C4 C3' . . 117.6(7) ?
O4 C4 C3' . . 117.1(7) ?
C4 O4 H4O . . 109.5 ?
N2 C3 C5 . . 113.8(4) ?
N2 C3 C4 . . 109.5(4) ?
C5 C3 C4 . . 113.3(4) ?
N2 C3 H3A . . 106.6 ?
C5 C3 H3A . . 106.6 ?
C4 C3 H3A . . 106.6 ?
C3 C5 C6 . . 114.1(5) ?
C3 C5 H51 . . 108.7 ?
C6 C5 H51 . . 108.7 ?
C3 C5 H52 . . 108.7 ?
C6 C5 H52 . . 108.7 ?
H51 C5 H52 . . 107.6 ?
C5 C6 S1 . . 112.9(4) ?
C5 C6 H61 . . 109.0 ?
S1 C6 H61 . . 109.0 ?
C5 C6 H62 . . 109.0 ?
S1 C6 H62 . . 109.0 ?
H61 C6 H62 . . 107.8 ?
O7 S1 C6 . . 106.3(3) ?
O7 S1 C7 . . 104.7(3) ?
C6 S1 C7 . . 95.7(3) ?
N2 C3' C4 . . 110.3(12) ?
N2 C3' C5' . . 103.6(14) ?
C4 C3' C5' . . 105.0(10) ?
N2 C3' H3A' . . 112.4 ?
C4 C3' H3A' . . 112.4 ?
C5' C3' H3A' . . 112.4 ?
C6' C5' C3' . . 102.3(12) ?
C6' C5' H51' . . 111.3 ?
C3' C5' H51' . . 111.3 ?
C6' C5' H52' . . 111.3 ?
C3' C5' H52' . . 111.3 ?
H51' C5' H52' . . 109.2 ?
O7' S1' C6' . . 106.6(11) ?
O7' S1' C7' . . 103.8(12) ?
C6' S1' C7' . . 97.4(10) ?
C5' C6' S1' . . 110.6(11) ?
C5' C6' H61' . . 109.5 ?
S1' C6' H61' . . 109.5 ?
C5' C6' H62' . . 109.5 ?
S1' C6' H62' . . 109.5 ?
H61' C6' H62' . . 108.1 ?
S1' C7' H71' . . 109.5 ?
S1' C7' H72' . . 109.5 ?
H71' C7' H72' . . 109.5 ?
S1' C7' H73' . . 109.5 ?
H71' C7' H73' . . 109.5 ?
H72' C7' H73' . . 109.5 ?

loop_
_geom_bond_atom_site_label_1
_geom_bond_atom_site_label_2
_geom_bond_site_symmetry_2
_geom_bond_distance
_geom_bond_publ_flag
Au1 Cl1 . 2.2709(10) ?
Au1 Cl2 . 2.2824(10) ?
Au1 Cl4 . 2.2852(9) ?
Au1 Cl3 . 2.2885(10) ?
N1 C1 . 1.479(5) ?
N1 H11N . 0.9100 ?
N1 H12N . 0.9100 ?
N1 H13N . 0.9100 ?
C1 C2 . 1.517(5) ?
C1 H11 . 0.9900 ?
C1 H12 . 0.9900 ?
C2 O2 . 1.222(5) ?
C2 N2 . 1.328(5) ?
N2 C3' . 1.427(18) ?
N2 C3 . 1.457(6) ?
N2 H2N . 0.8800 ?
C4 O3 . 1.199(5) ?
C4 O4 . 1.328(6) ?
C4 C3 . 1.542(6) ?
C4 C3' . 1.556(12) ?
O4 H4O . 0.8400 ?
C3 C5 . 1.527(7) ?
C3 H3A . 1.0000 ?
C5 C6 . 1.529(7) ?
C5 H51 . 0.9900 ?
C5 H52 . 0.9900 ?
C6 S1 . 1.808(6) ?
C6 H61 . 0.9900 ?
C6 H62 . 0.9900 ?
S1 O7 . 1.525(5) ?
S1 C7 . 1.810(7) ?
C7 H71 . 0.9800 ?
C7 H72 . 0.9800 ?
C7 H73 . 0.9800 ?
C3' C5' . 1.582(17) ?
C3' H3A' . 1.0000 ?
C5' C6' . 1.521(17) ?
C5' H51' . 0.9900 ?
C5' H52' . 0.9900 ?
S1' O7' . 1.519(17) ?
S1' C6' . 1.766(14) ?
S1' C7' . 1.840(17) ?
C6' H61' . 0.9900 ?
C6' H62' . 0.9900 ?
C7' H71' . 0.9800 ?
C7' H72' . 0.9800 ?
C7' H73' . 0.9800 ?

loop_
_geom_hbond_atom_site_label_D
_geom_hbond_atom_site_label_H
_geom_hbond_atom_site_label_A
_geom_hbond_site_symmetry_A
_geom_hbond_distance_DH
_geom_hbond_distance_HA
_geom_hbond_distance_DA
_geom_hbond_angle_DHA
N1 H11N Cl2 2_565 0.91 2.69 3.476(4) 144.5
N1 H11N Cl3 1_455 0.91 2.78 3.392(3) 125.7
N1 H12N O7 1_565 0.91 2.05 2.881(7) 151.2
N1 H13N O2 2_566 0.91 2.07 2.811(4) 137.2
N1 H13N O3 2_666 0.91 2.44 2.942(5) 114.7
N2 H2N Cl2 2_665 0.88 2.80 3.493(4) 136.4
N2 H2N Cl4 2_665 0.88 2.88 3.604(4) 141.2
O4 H4O O7 2_656 0.84 1.75 2.585(7) 170.1

loop_
_geom_torsion_atom_site_label_1
_geom_torsion_atom_site_label_2
_geom_torsion_atom_site_label_3
_geom_torsion_atom_site_label_4
_geom_torsion_site_symmetry_1
_geom_torsion_site_symmetry_2
_geom_torsion_site_symmetry_3
_geom_torsion_site_symmetry_4
_geom_torsion
_geom_torsion_publ_flag
N1 C1 C2 O2 . . . . 9.4(5) ?
N1 C1 C2 N2 . . . . -172.2(3) ?
O2 C2 N2 C3' . . . . -6.1(8) ?
C1 C2 N2 C3' . . . . 175.5(7) ?
O2 C2 N2 C3 . . . . 4.5(7) ?
C1 C2 N2 C3 . . . . -173.8(4) ?
C2 N2 C3 C5 . . . . 113.2(5) y
C2 N2 C3 C4 . . . . -118.8(5) ?
O3 C4 C3 N2 . . . . 12.9(7) ?
O4 C4 C3 N2 . . . . -166.3(4) ?
O3 C4 C3 C5 . . . . 141.1(5) ?
O4 C4 C3 C5 . . . . -38.1(6) ?
N2 C3 C5 C6 . . . . -60.0(6) y
C4 C3 C5 C6 . . . . 174.0(4) ?
C3 C5 C6 S1 . . . . -68.1(5) y
C5 C6 S1 O7 . . . . -70.3(5) y
C5 C6 S1 C7 . . . . -177.5(5) y
C2 N2 C3' C4 . . . . -135.7(9) ?
C2 N2 C3' C5' . . . . 112.4(11) y
O3 C4 C3' N2 . . . . 43.1(15) ?
O4 C4 C3' N2 . . . . -149.7(8) ?
O3 C4 C3' C5' . . . . 154.1(12) ?
O4 C4 C3' C5' . . . . -38.7(17) ?
N2 C3' C5' C6' . . . . -69.7(17) y
C4 C3' C5' C6' . . . . 174.6(15) ?
C3' C5' C6' S1' . . . . -164.6(15) y
O7' S1' C6' C5' . . . . 62(2) y
C7' S1' C6' C5' . . . . 169.1(18) y
